data_7713665
loop_
_publ_author_name
'Wydra, Karol Piotr'
'Kinzhybalo, Vasyl'
'Lisowski, Jerzy'

_publ_section_title
;
 Solid State Structures and Solution Behaviour of Tetranuclear
 Lanthanide(III) Carbonate-Bridged Coordination Compounds of Chiral 3+3
 Amine Macrocycle
;
_journal_name_full 'Dalton Transactions'
_journal_paper_doi 10.1039/D3DT01948A
_journal_year 2023
_chemical_absolute_configuration rmad
_chemical_formula_moiety
'[Gd4, (C45 H64 N6 O3)2, (C O3)2, (N O3)2, (H2 O)4]0.5, [Gd4, (C45 H63 N6 O3)2, (C O3)2, (N O3)2, (H2 O)4]0.5, (N O3), 6.38(C H4 O), 6.7(H2 O)'
_chemical_formula_sum 'C98.38 H173.92 Gd4 N15 O38.08'
_chemical_formula_weight 2805.27
_space_group_crystal_system monoclinic
_space_group_IT_number 5
_space_group_name_Hall 'C 2y'
_space_group_name_H-M_alt 'C 1 2 1'
_atom_sites_solution_hydrogens mixed
_atom_sites_solution_primary isomor
_atom_sites_solution_secondary difmap
_audit_creation_method SHELXL-2018/3
_audit_update_record
;
2023-07-28 deposited with the CCDC.	2023-08-07 downloaded from the CCDC.
;
_cell_angle_alpha 90
_cell_angle_beta 103.91(3)
_cell_angle_gamma 90
_cell_formula_units_Z 2
_cell_length_a 20.134(5)
_cell_length_b 16.859(4)
_cell_length_c 19.337(5)
_cell_measurement_reflns_used 67113
_cell_measurement_temperature 100(2)
_cell_measurement_theta_max 75.6250
_cell_measurement_theta_min 2.3430
_cell_volume 6371(3)
_computing_cell_refinement 'CrysAlisPro 1.171.42.72a (Rigaku OD, 2022)'
_computing_data_collection 'CrysAlisPro 1.171.42.72a (Rigaku OD, 2022)'
_computing_data_reduction 'CrysAlisPro 1.171.42.72a (Rigaku OD, 2022)'
_computing_structure_refinement 'SHELXL-2018/3 (Sheldrick, 2018)'
_diffrn_ambient_temperature 100(2)
_diffrn_detector 'Hybrid Pixel Array Detector'
_diffrn_detector_area_resol_mean 10.0000
_diffrn_detector_type 'HyPix-Arc 150'
_diffrn_measured_fraction_theta_full 1.000
_diffrn_measured_fraction_theta_max 0.992
_diffrn_measurement_device 'four-circle diffractometer'
_diffrn_measurement_device_type 'XtaLAB Synergy R, DW system, HyPix-Arc 150'
_diffrn_measurement_method '\w scans'
_diffrn_radiation_monochromator mirror
_diffrn_radiation_type CuK\a
_diffrn_radiation_wavelength 1.5418
_diffrn_reflns_av_R_equivalents 0.0450
_diffrn_reflns_av_unetI/netI 0.0210
_diffrn_reflns_Laue_measured_fraction_full 1.000
_diffrn_reflns_Laue_measured_fraction_max 0.992
_diffrn_reflns_limit_h_max 24
_diffrn_reflns_limit_h_min -25
_diffrn_reflns_limit_k_max 20
_diffrn_reflns_limit_k_min -18
_diffrn_reflns_limit_l_max 24
_diffrn_reflns_limit_l_min -24
_diffrn_reflns_number 107537
_diffrn_reflns_point_group_measured_fraction_full 0.974
_diffrn_reflns_point_group_measured_fraction_max 0.945
_diffrn_reflns_theta_full 67.000
_diffrn_reflns_theta_max 75.738
_diffrn_reflns_theta_min 2.354
_diffrn_source 'Rotating-anode X-ray tube'
_diffrn_source_type 'Rigaku (Cu) X-ray Source'
_exptl_absorpt_coefficient_mu 13.910
_exptl_absorpt_correction_T_max 0.445
_exptl_absorpt_correction_T_min 0.067
_exptl_absorpt_correction_type gaussian
_exptl_absorpt_process_details
;
CrysAlisPro 1.171.42.72a (Rigaku Oxford Diffraction, 2022)
Numerical absorption correction based on gaussian integration over
a multifaceted crystal model
Empirical absorption correction using spherical harmonics,
implemented in SCALE3 ABSPACK scaling algorithm.
;
_exptl_crystal_colour colourless
_exptl_crystal_density_diffrn 1.462
_exptl_crystal_description block
_exptl_crystal_F_000 2860
_exptl_crystal_size_max 0.287
_exptl_crystal_size_mid 0.177
_exptl_crystal_size_min 0.139
_refine_diff_density_max 1.083
_refine_diff_density_min -0.969
_refine_diff_density_rms 0.124
_refine_ls_abs_structure_details
;
 Flack x determined using 5077 quotients [(I+)-(I-)]/[(I+)+(I-)]
 (Parsons, Flack and Wagner, Acta Cryst. B69 (2013) 249-259).
;
_refine_ls_abs_structure_Flack 0.010(3)
_refine_ls_extinction_method none
_refine_ls_goodness_of_fit_ref 1.032
_refine_ls_hydrogen_treatment mixed
_refine_ls_matrix_type full
_refine_ls_number_parameters 843
_refine_ls_number_reflns 12557
_refine_ls_number_restraints 110
_refine_ls_restrained_S_all 1.034
_refine_ls_R_factor_all 0.0405
_refine_ls_R_factor_gt 0.0392
_refine_ls_shift/su_max 0.001
_refine_ls_shift/su_mean 0.000
_refine_ls_structure_factor_coef Fsqd
_refine_ls_weighting_details 'w=1/[\s^2^(Fo^2^)+(0.0817P)^2^+18.8747P] where P=(Fo^2^+2Fc^2^)/3'
_refine_ls_weighting_scheme calc
_refine_ls_wR_factor_gt 0.1127
_refine_ls_wR_factor_ref 0.1136
_reflns_Friedel_coverage 0.841
_reflns_Friedel_fraction_full 0.945
_reflns_Friedel_fraction_max 0.895
_reflns_number_gt 12130
_reflns_number_total 12557
_reflns_threshold_expression 'I > 2\s(I)'
_cod_data_source_file d3dt01948a2.cif
_cod_data_source_block wydrgd1ab
_cod_original_sg_symbol_H-M 'C 2'
_cod_database_code 7713665
_shelx_shelxl_version_number 2018/3
_shelx_space_group_comment
;
The symmetry employed for this shelxl refinement is uniquely defined
by the following loop, which should always be used as a source of
symmetry information in preference to the above space-group names.
They are only intended as comments.
;
_shelx_estimated_absorpt_t_min 0.109
_shelx_estimated_absorpt_t_max 0.248

loop_
_space_group_symop_operation_xyz
'x, y, z'
'-x, y, -z'
'x+1/2, y+1/2, z'
'-x+1/2, y+1/2, -z'

loop_
_atom_site_label
_atom_site_type_symbol
_atom_site_fract_x
_atom_site_fract_y
_atom_site_fract_z
_atom_site_U_iso_or_equiv
_atom_site_adp_type
_atom_site_occupancy
_atom_site_site_symmetry_order
_atom_site_calc_flag
_atom_site_refinement_flags_posn
_atom_site_refinement_flags_adp
_atom_site_refinement_flags_occupancy
_atom_site_disorder_assembly
_atom_site_disorder_group
Gd1 Gd 0.60947(2) 0.36869(2) 0.73505(2) 0.01913(10) Uani 1 1 d . . . . .
Gd2 Gd 0.44858(2) 0.36447(2) 0.58026(2) 0.01706(10) Uani 1 1 d . . . . .
O1 O 0.5679(2) 0.4220(3) 0.8238(2) 0.0231(9) Uani 1 1 d . . . . .
O2 O 0.5212(2) 0.2884(3) 0.6756(3) 0.0193(9) Uani 1 1 d . . . . .
O3 O 0.5151(3) 0.4438(3) 0.6720(3) 0.0193(9) Uani 1 1 d . . . . .
N1 N 0.6698(3) 0.2384(4) 0.7085(3) 0.0233(11) Uani 1 1 d . . . . .
H1N H 0.708586 0.258002 0.689223 0.028 Uiso 1 1 calc R U . . .
N2 N 0.3687(3) 0.2773(4) 0.6449(3) 0.0225(11) Uani 1 1 d . . . . .
H2N H 0.350168 0.234384 0.609799 0.027 Uiso 1 1 calc R U . . .
N3 N 0.3582(3) 0.4416(3) 0.6284(3) 0.0199(11) Uani 1 1 d . . . . .
H3N H 0.347682 0.491214 0.599466 0.024 Uiso 1 1 calc R U . . .
N4 N 0.6556(3) 0.5252(4) 0.7272(3) 0.0225(11) Uani 1 1 d . . . . .
H4N H 0.695185 0.514301 0.705731 0.027 Uiso 1 1 calc R U . . .
N5 N 0.5983(3) 0.5758(4) 0.8480(3) 0.0288(13) Uani 1 1 d . . . . .
H5A H 0.577303 0.542269 0.812580 0.12(6) Uiso 1 1 calc R . . . .
H5B H 0.585912 0.625990 0.832934 0.02(4) Uiso 0.5 1 calc R . P . .
N9 N 0.6339(3) 0.2653(3) 0.8394(3) 0.0242(11) Uani 1 1 d . . . . .
H9N H 0.673278 0.287943 0.875813 0.029 Uiso 1 1 calc R U . . .
C1 C 0.5756(4) 0.2650(4) 0.8746(4) 0.0285(15) Uani 1 1 d . . . . .
H1A H 0.531864 0.266927 0.837918 0.034 Uiso 1 1 calc R U . . .
H1B H 0.576503 0.215505 0.902285 0.034 Uiso 1 1 calc R U . . .
C2 C 0.5772(3) 0.4115(4) 0.8943(3) 0.0214(13) Uani 1 1 d . . . . .
C3 C 0.5820(3) 0.4770(4) 0.9407(4) 0.0256(14) Uani 1 1 d . . . . .
C4 C 0.5924(4) 0.4649(5) 1.0135(4) 0.0273(14) Uani 1 1 d . . . . .
H4 H 0.597554 0.509480 1.044374 0.033 Uiso 1 1 calc R U . . .
C5 C 0.5956(3) 0.3888(5) 1.0426(4) 0.0293(16) Uani 1 1 d . . . . .
C6 C 0.5896(4) 0.3246(4) 0.9962(4) 0.0258(14) Uani 1 1 d . . . . .
H6 H 0.591845 0.272381 1.015017 0.031 Uiso 1 1 calc R U . . .
C7 C 0.5804(4) 0.3347(4) 0.9229(4) 0.0247(14) Uani 1 1 d . . . . .
C8 C 0.6056(4) 0.3762(6) 1.1224(3) 0.0379(17) Uani 1 1 d . . . . .
H8A H 0.651699 0.393443 1.147190 0.057 Uiso 1 1 calc R U . . .
H8B H 0.600125 0.319761 1.131953 0.057 Uiso 1 1 calc R U . . .
H8C H 0.571597 0.407130 1.139495 0.057 Uiso 1 1 calc R U . . .
C9 C 0.6564(4) 0.1852(4) 0.8244(4) 0.0268(15) Uani 1 1 d . . . . .
H9 H 0.615270 0.153166 0.801156 0.032 Uiso 1 1 calc R U . . .
C10 C 0.6945(5) 0.1426(5) 0.8923(4) 0.0367(18) Uani 1 1 d . . . . .
H10A H 0.732297 0.176932 0.918075 0.044 Uiso 1 1 calc R U . . .
H10B H 0.662713 0.134471 0.923524 0.044 Uiso 1 1 calc R U . . .
C11 C 0.7238(5) 0.0628(5) 0.8780(4) 0.045(2) Uani 1 1 d . . . . .
H11A H 0.685984 0.026155 0.856847 0.053 Uiso 1 1 calc R U . . .
H11B H 0.749802 0.039604 0.923542 0.053 Uiso 1 1 calc R U . . .
C12 C 0.7712(5) 0.0724(5) 0.8270(4) 0.0389(19) Uani 1 1 d . . . . .
H12A H 0.810925 0.105900 0.849527 0.047 Uiso 1 1 calc R U . . .
H12B H 0.788512 0.019841 0.816695 0.047 Uiso 1 1 calc R U . . .
C13 C 0.7317(4) 0.1108(5) 0.7582(4) 0.0309(16) Uani 1 1 d . . . . .
H13A H 0.693241 0.075883 0.735004 0.037 Uiso 1 1 calc R U . . .
H13B H 0.762244 0.116713 0.725278 0.037 Uiso 1 1 calc R U . . .
C14 C 0.7036(4) 0.1927(5) 0.7720(4) 0.0277(14) Uani 1 1 d . . . . .
H14 H 0.743952 0.224902 0.797065 0.033 Uiso 1 1 calc R U . . .
C15 C 0.6277(3) 0.1910(4) 0.6487(4) 0.0236(13) Uani 1 1 d . . . . .
H15A H 0.655697 0.147033 0.637108 0.028 Uiso 1 1 calc R U . . .
H15B H 0.613827 0.225147 0.606028 0.028 Uiso 1 1 calc R U . . .
C16 C 0.5650(4) 0.1575(4) 0.6667(4) 0.0219(13) Uani 1 1 d . . . . .
C17 C 0.5550(4) 0.0763(4) 0.6708(4) 0.0309(15) Uani 1 1 d . . . . .
H17 H 0.588000 0.041389 0.659739 0.037 Uiso 1 1 calc R U . . .
C18 C 0.4986(5) 0.0442(5) 0.6904(5) 0.0379(18) Uani 1 1 d . . . . .
C19 C 0.4499(4) 0.0952(5) 0.7037(5) 0.0374(18) Uani 1 1 d . . . . .
H19 H 0.410663 0.074094 0.716406 0.045 Uiso 1 1 calc R U . . .
C20 C 0.4569(4) 0.1787(4) 0.6989(4) 0.0258(14) Uani 1 1 d . . . . .
C21 C 0.5152(4) 0.2099(4) 0.6810(4) 0.0210(13) Uani 1 1 d . . . . .
C22 C 0.4918(6) -0.0435(5) 0.6964(8) 0.061(3) Uani 1 1 d . . . . .
H22A H 0.456164 -0.062982 0.656194 0.092 Uiso 1 1 calc R U . . .
H22B H 0.479443 -0.056234 0.741148 0.092 Uiso 1 1 calc R U . . .
H22C H 0.535504 -0.068881 0.695872 0.092 Uiso 1 1 calc R U . . .
C23 C 0.4030(4) 0.2343(4) 0.7103(4) 0.0266(14) Uani 1 1 d . . . . .
H23A H 0.368284 0.203932 0.727986 0.032 Uiso 1 1 calc R U . . .
H23B H 0.423943 0.273222 0.747498 0.032 Uiso 1 1 calc R U . . .
C24 C 0.3066(3) 0.3175(4) 0.6573(4) 0.0249(13) Uani 1 1 d . . . . .
H24 H 0.315153 0.329803 0.709261 0.030 Uiso 1 1 calc R U . . .
C25 C 0.2429(4) 0.2655(5) 0.6371(5) 0.0353(18) Uani 1 1 d . . . . .
H25A H 0.233857 0.251920 0.585839 0.042 Uiso 1 1 calc R U . . .
H25B H 0.251054 0.215550 0.664650 0.042 Uiso 1 1 calc R U . . .
C26 C 0.1807(4) 0.3071(5) 0.6516(6) 0.043(2) Uani 1 1 d . . . . .
H26A H 0.187401 0.314888 0.703533 0.052 Uiso 1 1 calc R U . . .
H26B H 0.139798 0.273285 0.634769 0.052 Uiso 1 1 calc R U . . .
C27 C 0.1688(4) 0.3879(5) 0.6138(5) 0.0390(19) Uani 1 1 d . . . . .
H27A H 0.156401 0.379800 0.561602 0.047 Uiso 1 1 calc R U . . .
H27B H 0.130237 0.415411 0.627212 0.047 Uiso 1 1 calc R U . . .
C28 C 0.2327(4) 0.4389(4) 0.6344(4) 0.0297(16) Uani 1 1 d . . . . .
H28A H 0.243049 0.450663 0.686056 0.036 Uiso 1 1 calc R U . . .
H28B H 0.224875 0.489873 0.608234 0.036 Uiso 1 1 calc R U . . .
C29 C 0.2938(3) 0.3956(4) 0.6166(4) 0.0232(13) Uani 1 1 d . . . . .
H29 H 0.280190 0.382027 0.564732 0.028 Uiso 1 1 calc R U . . .
C30 C 0.3870(4) 0.4663(4) 0.7034(4) 0.0234(13) Uani 1 1 d . . . . .
H30A H 0.411102 0.421108 0.731183 0.028 Uiso 1 1 calc R U . . .
H30B H 0.349594 0.483241 0.725255 0.028 Uiso 1 1 calc R U . . .
C31 C 0.4360(3) 0.5337(4) 0.7043(4) 0.0223(13) Uani 1 1 d . . . . .
C32 C 0.4188(4) 0.6110(4) 0.7183(4) 0.0297(15) Uani 1 1 d . . . . .
H32 H 0.377061 0.620405 0.731535 0.036 Uiso 1 1 calc R U . . .
C33 C 0.4613(4) 0.6750(5) 0.7133(5) 0.0348(17) Uani 1 1 d . . . . .
C34 C 0.5223(4) 0.6593(4) 0.6940(4) 0.0277(15) Uani 1 1 d . . . . .
H34 H 0.551252 0.702402 0.688993 0.033 Uiso 1 1 calc R U . . .
C35 C 0.5425(4) 0.5823(4) 0.6817(4) 0.0225(13) Uani 1 1 d . . . . .
C36 C 0.4979(3) 0.5185(4) 0.6861(3) 0.0198(13) Uani 1 1 d . . . . .
C37 C 0.4401(5) 0.7585(5) 0.7246(6) 0.049(2) Uani 1 1 d . . . . .
H37A H 0.470816 0.795783 0.708882 0.073 Uiso 1 1 calc R U . . .
H37B H 0.442649 0.766903 0.775349 0.073 Uiso 1 1 calc R U . . .
H37C H 0.393087 0.767241 0.697064 0.073 Uiso 1 1 calc R U . . .
C38 C 0.6092(4) 0.5651(4) 0.6651(4) 0.0242(14) Uani 1 1 d . . . . .
H38A H 0.630327 0.615150 0.654254 0.029 Uiso 1 1 calc R U . . .
H38B H 0.602134 0.530336 0.622733 0.029 Uiso 1 1 calc R U . . .
C39 C 0.6891(4) 0.5835(4) 0.7832(3) 0.0238(14) Uani 1 1 d . . . . .
H39 H 0.670520 0.637076 0.766900 0.029 Uiso 1 1 calc R U . . .
C40 C 0.7665(4) 0.5862(5) 0.7900(4) 0.0290(15) Uani 1 1 d . . . . .
H40A H 0.786082 0.532900 0.803248 0.035 Uiso 1 1 calc R U . . .
H40B H 0.775164 0.600215 0.743204 0.035 Uiso 1 1 calc R U . . .
C41 C 0.8025(5) 0.6464(6) 0.8458(4) 0.042(2) Uani 1 1 d . . . . .
H41A H 0.852408 0.644943 0.849542 0.050 Uiso 1 1 calc R U . . .
H41B H 0.785883 0.700511 0.830793 0.050 Uiso 1 1 calc R U . . .
C42 C 0.7885(5) 0.6277(7) 0.9183(5) 0.050(2) Uani 1 1 d . . . . .
H42A H 0.808717 0.575596 0.935222 0.061 Uiso 1 1 calc R U . . .
H42B H 0.810144 0.668485 0.953286 0.061 Uiso 1 1 calc R U . . .
C43 C 0.7120(5) 0.6259(6) 0.9126(4) 0.042(2) Uani 1 1 d . . . . .
H43A H 0.693195 0.679872 0.901097 0.050 Uiso 1 1 calc R U . . .
H43B H 0.703957 0.610712 0.959337 0.050 Uiso 1 1 calc R U . . .
C44 C 0.6736(4) 0.5684(5) 0.8562(4) 0.0275(15) Uani 1 1 d . . . . .
H44 H 0.687879 0.513112 0.871591 0.033 Uiso 1 1 calc R U . . .
C45 C 0.5702(4) 0.5593(5) 0.9123(4) 0.0307(15) Uani 1 1 d . . . . .
H45A H 0.591258 0.596886 0.950656 0.037 Uiso 1 1 calc R U . . .
H45B H 0.520294 0.569598 0.899494 0.037 Uiso 1 1 calc R U . . .
O4 O 0.6519(2) 0.3868(3) 0.6332(2) 0.0231(10) Uani 1 1 d . . . . .
O5 O 0.5554(2) 0.3685(3) 0.5484(2) 0.0220(8) Uani 1 1 d . . . . .
O6 O 0.6543(2) 0.3677(4) 0.5193(2) 0.0258(9) Uani 1 1 d . . . . .
C46 C 0.6216(3) 0.3750(4) 0.5689(3) 0.0204(11) Uani 1 1 d . . . . .
O1W O 0.7289(3) 0.3840(3) 0.7943(3) 0.0344(12) Uani 1 1 d . . . . .
H1WA H 0.753615 0.355567 0.774781 0.052 Uiso 1 1 d R U . . .
H1WB H 0.734165 0.370037 0.836798 0.052 Uiso 1 1 d R U . . .
O1M O 0.7711(4) 0.3403(4) 0.9301(3) 0.0563(19) Uani 1 1 d . . . . .
H1MA H 0.808127 0.314324 0.938206 0.084 Uiso 1 1 d R U . . .
C1M C 0.7684(5) 0.3870(7) 0.9903(6) 0.062(3) Uani 1 1 d . . . . .
H1M1 H 0.795217 0.435444 0.990310 0.093 Uiso 1 1 calc R U . . .
H1M2 H 0.787266 0.356685 1.033813 0.093 Uiso 1 1 calc R U . . .
H1M3 H 0.720712 0.401003 0.988314 0.093 Uiso 1 1 calc R U . . .
O2W O 0.4468(3) 0.2303(3) 0.5333(3) 0.0253(10) Uani 0.5 1 d . . P A 1
H2W1 H 0.483570 0.221500 0.521233 0.038 Uiso 0.5 1 d R U P A 1
H2W2 H 0.442712 0.197627 0.564815 0.038 Uiso 0.5 1 d R U P A 1
O3M O 0.3519(9) 0.1130(9) 0.5281(9) 0.062(4) Uani 0.5 1 d D U P B 1
H3M H 0.323322 0.099413 0.551186 0.093 Uiso 0.5 1 calc R U P B 1
C3M C 0.3882(13) 0.0448(11) 0.5137(14) 0.075(7) Uani 0.5 1 d D U P B 1
H3M1 H 0.384578 0.041097 0.462320 0.113 Uiso 0.5 1 calc R U P B 1
H3M2 H 0.368607 -0.002868 0.529873 0.113 Uiso 0.5 1 calc R U P B 1
H3M3 H 0.436513 0.049384 0.538896 0.113 Uiso 0.5 1 calc R U P B 1
O7 O 0.4468(3) 0.2303(3) 0.5333(3) 0.0253(10) Uani 0.5 1 d D . P A 2
O8 O 0.4458(8) 0.1040(6) 0.5057(8) 0.047(3) Uani 0.5 1 d D U P A 2
O9 O 0.3555(7) 0.1570(9) 0.5345(8) 0.045(3) Uani 0.5 1 d D U P A 2
N6 N 0.4158(7) 0.1635(6) 0.5253(9) 0.042(3) Uani 0.5 1 d D U P A 2
O3W O 0.4477(3) 0.5048(3) 0.5322(3) 0.0273(11) Uani 0.5 1 d . . P A 1
H3W1 H 0.407563 0.517257 0.511008 0.041 Uiso 0.5 1 d R U P A 1
H3W2 H 0.473093 0.507121 0.503575 0.041 Uiso 0.5 1 d R U P A 1
O3Y O 0.424(3) 0.703(4) 0.502(3) 0.071(15) Uiso 0.15 1 d . . P C 1
O10 O 0.4477(3) 0.5048(3) 0.5322(3) 0.0273(11) Uani 0.5 1 d D . P A 2
O11 O 0.4415(8) 0.6306(7) 0.5023(8) 0.052(3) Uani 0.5 1 d D U P A 2
O12 O 0.3504(6) 0.5706(10) 0.5211(8) 0.053(4) Uani 0.5 1 d D U P A 2
N7 N 0.4133(5) 0.5704(6) 0.5208(7) 0.027(2) Uani 0.5 1 d D U P A 2
O3X O 0.3907(12) 0.7767(15) 0.5325(13) 0.067(6) Uiso 0.35 1 d . . P D 2
H3X1 H 0.381939 0.770270 0.489222 0.101 Uiso 0.35 1 d R U P D 2
H3X2 H 0.416824 0.741665 0.552036 0.101 Uiso 0.35 1 d R U P D 2
O13 O 0.6378(11) 0.7816(12) 0.8077(10) 0.097(6) Uani 0.5 1 d D U P E 1
O14 O 0.5897(9) 0.8725(10) 0.8577(9) 0.088(5) Uani 0.5 1 d D U P E 1
O15 O 0.5625(14) 0.7445(14) 0.8669(16) 0.067(7) Uani 0.5 1 d D U P E 1
N8 N 0.5981(10) 0.7993(9) 0.8479(10) 0.074(5) Uani 0.5 1 d D U P E 1
O4W O 0.5703(15) 0.7309(17) 0.8820(16) 0.045(6) Uani 0.4 1 d . U P F 2
H4W1 H 0.530231 0.739698 0.858333 0.068 Uiso 0.4 1 d R U P F 2
H4W2 H 0.595091 0.759466 0.862862 0.068 Uiso 0.4 1 d R U P F 2
O5W O 0.642(3) 0.870(5) 0.814(3) 0.085(15) Uiso 0.15 1 d . . P G 2
O2M O 0.8717(7) 0.2337(9) 0.9729(7) 0.046(3) Uani 0.5 1 d D U P H 1
H2M H 0.892711 0.254841 1.011238 0.069 Uiso 0.5 1 calc R U P H 1
C2M C 0.9171(10) 0.2208(14) 0.9293(10) 0.052(4) Uani 0.5 1 d D U P H 1
H2M1 H 0.916633 0.266832 0.898283 0.077 Uiso 0.5 1 calc R U P H 1
H2M2 H 0.902957 0.173429 0.900043 0.077 Uiso 0.5 1 calc R U P H 1
H2M3 H 0.963385 0.212983 0.959102 0.077 Uiso 0.5 1 calc R U P H 1
O2X O 0.889(2) 0.225(2) 0.956(3) 0.056(12) Uiso 0.2 1 d D . P I 2
H2X H 0.898683 0.239630 0.998911 0.085 Uiso 0.2 1 calc R U P I 2
C2X C 0.942(2) 0.174(3) 0.945(3) 0.041(9) Uiso 0.2 1 d D . P I 2
H2X1 H 0.978925 0.205392 0.934096 0.062 Uiso 0.2 1 calc R U P I 2
H2X2 H 0.923155 0.138248 0.904476 0.062 Uiso 0.2 1 calc R U P I 2
H2X3 H 0.959717 0.141836 0.987614 0.062 Uiso 0.2 1 calc R U P I 2
O6M O 0.7796(9) 0.3109(11) 0.5935(10) 0.054(4) Uani 0.5 1 d D U P J 1
H6M H 0.800875 0.318845 0.635960 0.081 Uiso 0.5 1 calc R U P J 1
C6M C 0.7856(15) 0.2294(12) 0.5760(12) 0.075(7) Uani 0.5 1 d D U P J 1
H6M1 H 0.831033 0.209842 0.600262 0.113 Uiso 0.5 1 calc R U P J 1
H6M2 H 0.779305 0.224081 0.524371 0.113 Uiso 0.5 1 calc R U P J 1
H6M3 H 0.750502 0.198462 0.591342 0.113 Uiso 0.5 1 calc R U P J 1
O6X O 0.768(2) 0.288(2) 0.610(2) 0.055(12) Uiso 0.25 1 d D . P K 2
H6X H 0.731192 0.298814 0.621150 0.082 Uiso 0.25 1 calc R U P K 2
C6X C 0.794(2) 0.357(3) 0.585(2) 0.055(10) Uiso 0.25 1 d D . P K 2
H6X1 H 0.806031 0.396131 0.623474 0.082 Uiso 0.25 1 calc R U P K 2
H6X2 H 0.759917 0.379435 0.545109 0.082 Uiso 0.25 1 calc R U P K 2
H6X3 H 0.835566 0.343509 0.568791 0.082 Uiso 0.25 1 calc R U P K 2
O6W O 0.7605(8) 0.1547(10) 0.5776(8) 0.059(4) Uani 0.5 1 d . U P L 2
H6W1 H 0.729670 0.139363 0.544496 0.088 Uiso 0.5 1 d R U P L 2
H6W2 H 0.794513 0.127035 0.580213 0.088 Uiso 0.5 1 d R U P L 2
O4M O 0.928(3) 0.456(4) 0.889(4) 0.063(16) Uiso 0.12 1 d D . P M 2
H4M H 0.892168 0.465546 0.857600 0.094 Uiso 0.12 1 calc R U P M 2
C4M C 0.964(6) 0.528(5) 0.909(7) 0.08(3) Uiso 0.12 1 d D . P M 2
H4M1 H 0.951074 0.566935 0.871073 0.122 Uiso 0.12 1 calc R U P M 2
H4M2 H 1.013605 0.517875 0.918749 0.122 Uiso 0.12 1 calc R U P M 2
H4M3 H 0.953243 0.548510 0.952772 0.122 Uiso 0.12 1 calc R U P M 2
O7W O 0.7639(11) 0.5431(17) 0.6107(12) 0.053(6) Uani 0.35 1 d . U P N 1
H7W1 H 0.760475 0.516007 0.574815 0.079 Uiso 0.35 1 d R U P N 1
H7W2 H 0.780159 0.516227 0.646033 0.079 Uiso 0.35 1 d R U P N 1
O7X O 0.7971(18) 0.5454(18) 0.6165(16) 0.044(7) Uani 0.25 1 d . U P O 2
H7X1 H 0.772616 0.507786 0.596135 0.065 Uiso 0.25 1 d R U P O 2
H7X2 H 0.812783 0.566327 0.584327 0.065 Uiso 0.25 1 d R U P O 2
O7Y O 0.747(2) 0.535(3) 0.567(3) 0.073(12) Uiso 0.2 1 d . . P P 3
O8W O 0.8145(4) 0.4157(5) 0.7085(5) 0.046(2) Uani 0.75 1 d . . P Q 1
H8W1 H 0.850151 0.391336 0.728982 0.069 Uiso 0.75 1 d R U P Q 1
H8W2 H 0.811900 0.453856 0.735720 0.069 Uiso 0.75 1 d R U P Q 1
O9W O 0.9033(15) 0.4225(19) 0.8415(16) 0.062(8) Uani 0.25 1 d . . P R 1
H9W1 H 0.897123 0.382929 0.865647 0.093 Uiso 0.25 1 d R U P R 1
H9W2 H 0.944748 0.419890 0.840466 0.093 Uiso 0.25 1 d R U P R 1
O5M O 1.045(4) 0.533(5) 0.907(4) 0.08(2) Uiso 0.12 1 d D . P S 1
H5M H 1.042289 0.485869 0.919322 0.119 Uiso 0.12 1 calc R U P S 1
C5M C 0.989(4) 0.577(6) 0.918(6) 0.07(2) Uiso 0.12 1 d D . P S 1
H5M1 H 0.954047 0.581483 0.872660 0.100 Uiso 0.12 1 calc R U P S 1
H5M2 H 1.003616 0.630049 0.935531 0.100 Uiso 0.12 1 calc R U P S 1
H5M3 H 0.968771 0.549500 0.952833 0.100 Uiso 0.12 1 calc R U P S 1

loop_
_atom_site_aniso_label
_atom_site_aniso_U_11
_atom_site_aniso_U_22
_atom_site_aniso_U_33
_atom_site_aniso_U_23
_atom_site_aniso_U_13
_atom_site_aniso_U_12
Gd1 0.02314(17) 0.01996(19) 0.01501(16) 0.00051(18) 0.00597(12) 0.00103(19)
Gd2 0.02008(16) 0.01829(18) 0.01438(16) -0.00052(18) 0.00723(11) -0.00104(18)
O1 0.032(2) 0.024(2) 0.014(2) 0.0009(17) 0.0073(18) 0.0023(18)
O2 0.026(2) 0.019(2) 0.014(2) 0.0024(18) 0.0054(18) 0.0011(18)
O3 0.025(2) 0.013(2) 0.020(2) 0.0003(17) 0.0073(19) 0.0007(17)
N1 0.022(3) 0.031(3) 0.018(3) 0.002(2) 0.006(2) 0.002(2)
N2 0.025(3) 0.024(3) 0.021(3) 0.002(2) 0.010(2) 0.004(2)
N3 0.021(3) 0.023(3) 0.016(3) -0.003(2) 0.006(2) -0.005(2)
N4 0.025(3) 0.027(3) 0.015(3) -0.004(2) 0.006(2) 0.000(2)
N5 0.035(3) 0.029(3) 0.023(3) 0.001(2) 0.010(2) 0.001(2)
N9 0.029(3) 0.026(3) 0.018(3) -0.001(2) 0.007(2) 0.006(2)
C1 0.032(4) 0.028(4) 0.026(3) 0.004(3) 0.010(3) 0.004(3)
C2 0.022(3) 0.028(4) 0.015(3) -0.002(2) 0.006(2) 0.003(2)
C3 0.025(3) 0.031(4) 0.022(3) -0.004(3) 0.009(3) -0.003(3)
C4 0.030(3) 0.037(4) 0.017(3) -0.010(3) 0.009(3) -0.003(3)
C5 0.025(3) 0.048(5) 0.017(3) -0.001(3) 0.009(2) -0.001(3)
C6 0.034(4) 0.026(4) 0.019(3) 0.004(3) 0.011(3) 0.003(3)
C7 0.026(3) 0.032(4) 0.016(3) 0.000(3) 0.006(2) 0.002(3)
C8 0.050(4) 0.050(5) 0.015(3) -0.001(3) 0.012(3) -0.004(4)
C9 0.034(4) 0.026(4) 0.019(3) 0.005(3) 0.005(3) 0.009(3)
C10 0.055(5) 0.036(4) 0.019(4) 0.006(3) 0.008(3) 0.018(4)
C11 0.068(6) 0.038(5) 0.028(4) 0.013(3) 0.013(4) 0.027(4)
C12 0.046(5) 0.040(5) 0.030(4) 0.005(3) 0.007(3) 0.021(4)
C13 0.036(4) 0.032(4) 0.025(4) 0.006(3) 0.009(3) 0.012(3)
C14 0.026(3) 0.033(4) 0.024(3) 0.000(3) 0.006(3) 0.004(3)
C15 0.027(3) 0.025(3) 0.020(3) -0.002(3) 0.008(3) 0.004(3)
C16 0.029(4) 0.019(3) 0.020(3) 0.000(2) 0.010(3) 0.003(3)
C17 0.036(4) 0.023(4) 0.035(4) 0.000(3) 0.012(3) 0.006(3)
C18 0.045(5) 0.020(4) 0.052(5) 0.006(3) 0.020(4) -0.002(3)
C19 0.039(4) 0.032(4) 0.046(5) 0.009(3) 0.021(4) -0.004(3)
C20 0.034(4) 0.019(3) 0.026(3) 0.002(3) 0.012(3) 0.003(3)
C21 0.025(3) 0.019(3) 0.020(3) 0.003(2) 0.008(3) 0.002(2)
C22 0.063(6) 0.021(4) 0.111(10) 0.006(5) 0.042(6) 0.001(4)
C23 0.028(3) 0.029(4) 0.025(3) 0.008(3) 0.012(3) 0.002(3)
C24 0.025(3) 0.024(3) 0.029(3) -0.001(3) 0.014(3) 0.000(3)
C25 0.025(4) 0.030(4) 0.055(5) 0.004(4) 0.017(3) -0.003(3)
C26 0.031(4) 0.035(5) 0.069(6) 0.001(4) 0.025(4) -0.005(3)
C27 0.025(3) 0.033(5) 0.062(5) -0.001(4) 0.016(3) 0.002(3)
C28 0.029(4) 0.026(4) 0.038(4) -0.002(3) 0.016(3) 0.002(3)
C29 0.021(3) 0.026(3) 0.024(3) -0.001(2) 0.008(2) -0.001(2)
C30 0.026(3) 0.027(3) 0.019(3) -0.005(3) 0.010(3) -0.001(3)
C31 0.027(3) 0.018(3) 0.023(3) -0.002(2) 0.006(3) 0.000(2)
C32 0.029(4) 0.025(4) 0.036(4) -0.004(3) 0.009(3) 0.004(3)
C33 0.037(4) 0.022(4) 0.044(5) -0.001(3) 0.006(3) 0.002(3)
C34 0.031(4) 0.017(3) 0.033(4) 0.000(3) 0.004(3) -0.002(3)
C35 0.027(3) 0.025(4) 0.015(3) 0.000(2) 0.002(2) -0.001(3)
C36 0.025(3) 0.016(3) 0.018(3) 0.000(2) 0.005(2) -0.001(2)
C37 0.046(5) 0.020(4) 0.078(7) -0.008(4) 0.013(5) 0.005(3)
C38 0.026(3) 0.028(4) 0.017(3) 0.003(3) 0.004(3) -0.005(3)
C39 0.030(3) 0.027(4) 0.014(3) -0.001(3) 0.004(2) -0.006(3)
C40 0.030(3) 0.032(4) 0.025(3) 0.003(3) 0.006(3) -0.009(3)
C41 0.038(4) 0.060(6) 0.025(4) -0.004(4) 0.004(3) -0.024(4)
C42 0.055(5) 0.067(7) 0.027(4) -0.008(4) 0.005(4) -0.030(5)
C43 0.050(5) 0.058(6) 0.019(4) -0.013(4) 0.011(3) -0.025(4)
C44 0.030(4) 0.033(4) 0.019(3) -0.002(3) 0.005(3) -0.008(3)
C45 0.037(4) 0.032(4) 0.025(4) -0.002(3) 0.014(3) 0.002(3)
O4 0.022(2) 0.031(3) 0.016(2) 0.0035(17) 0.0042(16) -0.0003(16)
O5 0.0223(19) 0.026(2) 0.0196(19) -0.002(2) 0.0078(15) 0.001(2)
O6 0.0233(19) 0.036(2) 0.023(2) 0.001(2) 0.0142(16) 0.004(2)
C46 0.025(3) 0.018(3) 0.019(3) 0.005(3) 0.006(2) 0.001(2)
O1W 0.031(2) 0.034(3) 0.035(3) 0.004(2) 0.001(2) 0.002(2)
O1M 0.057(4) 0.065(5) 0.036(3) -0.014(3) -0.009(3) 0.017(3)
C1M 0.048(5) 0.076(9) 0.054(6) -0.022(5) -0.006(4) 0.009(5)
O2W 0.031(3) 0.028(3) 0.020(2) 0.001(2) 0.011(2) 0.000(2)
O3M 0.085(10) 0.031(7) 0.066(9) -0.004(7) 0.012(8) -0.012(7)
C3M 0.106(15) 0.048(11) 0.059(12) 0.002(9) -0.006(11) -0.029(11)
O7 0.031(3) 0.028(3) 0.020(2) 0.001(2) 0.011(2) 0.000(2)
O8 0.077(7) 0.025(5) 0.048(6) -0.002(5) 0.030(6) 0.003(5)
O9 0.064(7) 0.036(6) 0.045(6) -0.017(5) 0.032(5) -0.013(6)
N6 0.063(7) 0.032(6) 0.040(6) -0.002(5) 0.030(5) -0.003(5)
O3W 0.035(3) 0.025(3) 0.024(3) 0.003(2) 0.010(2) 0.003(2)
O10 0.035(3) 0.025(3) 0.024(3) 0.003(2) 0.010(2) 0.003(2)
O11 0.085(10) 0.027(6) 0.049(8) 0.004(5) 0.025(7) -0.003(6)
O12 0.046(7) 0.063(9) 0.059(9) 0.008(7) 0.033(6) 0.007(6)
N7 0.038(6) 0.025(6) 0.020(5) 0.006(5) 0.013(5) 0.005(5)
O13 0.140(15) 0.091(12) 0.058(10) 0.001(9) 0.020(10) 0.016(12)
O14 0.105(11) 0.066(10) 0.076(9) -0.019(10) -0.011(8) 0.015(10)
O15 0.101(14) 0.028(10) 0.060(13) 0.023(8) -0.003(10) 0.026(9)
N8 0.102(11) 0.050(9) 0.050(9) 0.000(7) -0.017(8) 0.007(8)
O4W 0.059(11) 0.025(11) 0.041(12) 0.015(8) -0.008(8) 0.008(8)
O2M 0.041(6) 0.072(9) 0.036(6) 0.027(6) 0.031(6) 0.039(6)
C2M 0.063(10) 0.056(11) 0.045(9) 0.010(8) 0.031(9) 0.023(8)
O6M 0.039(8) 0.057(12) 0.056(10) -0.010(9) -0.007(8) 0.029(8)
C6M 0.086(15) 0.093(17) 0.038(11) 0.005(11) -0.003(10) 0.041(13)
O6W 0.051(8) 0.086(11) 0.046(8) -0.001(7) 0.025(6) 0.021(7)
O7W 0.028(10) 0.097(16) 0.031(10) -0.015(10) 0.002(9) 0.004(11)
O7X 0.054(16) 0.043(13) 0.032(13) 0.005(10) 0.008(13) -0.024(13)
O8W 0.029(4) 0.054(5) 0.058(5) -0.018(4) 0.017(4) -0.006(3)
O9W 0.055(16) 0.07(2) 0.054(17) 0.032(15) -0.001(13) -0.007(14)

loop_
_atom_type_symbol
_atom_type_description
_atom_type_scat_dispersion_real
_atom_type_scat_dispersion_imag
_atom_type_scat_source
C C 0.0181 0.0091 'International Tables Vol C Tables 4.2.6.8 and 6.1.1.4'
H H 0.0000 0.0000 'International Tables Vol C Tables 4.2.6.8 and 6.1.1.4'
N N 0.0311 0.0180 'International Tables Vol C Tables 4.2.6.8 and 6.1.1.4'
O O 0.0492 0.0322 'International Tables Vol C Tables 4.2.6.8 and 6.1.1.4'
Gd Gd -8.8380 11.9157 'International Tables Vol C Tables 4.2.6.8 and 6.1.1.4'

loop_
_geom_angle_atom_site_label_1
_geom_angle_atom_site_label_2
_geom_angle_atom_site_label_3
_geom_angle
_geom_angle_site_symmetry_1
_geom_angle_site_symmetry_3
_geom_angle_publ_flag
O1 Gd1 O2 103.23(17) . . ?
O1 Gd1 O4 149.13(16) . . ?
O2 Gd1 O4 92.89(16) . . ?
O1 Gd1 O3 77.34(17) . . ?
O2 Gd1 O3 68.25(14) . . ?
O4 Gd1 O3 84.69(16) . . ?
O1 Gd1 O1W 96.05(18) . . ?
O2 Gd1 O1W 149.11(18) . . ?
O4 Gd1 O1W 82.08(17) . . ?
O3 Gd1 O1W 140.60(17) . . ?
O1 Gd1 N1 138.87(17) . . ?
O2 Gd1 N1 75.45(17) . . ?
O4 Gd1 N1 70.44(17) . . ?
O3 Gd1 N1 134.51(17) . . ?
O1W Gd1 N1 74.16(18) . . ?
O1 Gd1 N9 73.49(17) . . ?
O2 Gd1 N9 88.49(18) . . ?
O4 Gd1 N9 133.89(16) . . ?
O3 Gd1 N9 137.04(17) . . ?
O1W Gd1 N9 74.02(18) . . ?
N1 Gd1 N9 65.39(17) . . ?
O1 Gd1 N4 81.72(17) . . ?
O2 Gd1 N4 138.37(16) . . ?
O4 Gd1 N4 68.99(16) . . ?
O3 Gd1 N4 72.84(16) . . ?
O1W Gd1 N4 67.76(17) . . ?
N1 Gd1 N4 126.96(18) . . ?
N9 Gd1 N4 131.40(17) . . ?
O1 Gd1 Gd2 101.60(12) . . ?
O2 Gd1 Gd2 36.68(12) . . ?
O4 Gd1 Gd2 76.00(11) . . ?
O3 Gd1 Gd2 35.53(11) . . ?
O1W Gd1 Gd2 157.97(13) . . ?
N1 Gd1 Gd2 100.10(12) . . ?
N9 Gd1 Gd2 123.63(13) . . ?
N4 Gd1 Gd2 101.69(11) . . ?
O3 Gd2 O5 78.09(16) . . ?
O3 Gd2 O2 66.38(13) . . ?
O5 Gd2 O2 78.15(16) . . ?
O3 Gd2 O7 139.49(17) . . ?
O5 Gd2 O7 82.10(18) . . ?
O2 Gd2 O7 75.19(17) . . ?
O3 Gd2 O2W 139.49(17) . . ?
O5 Gd2 O2W 82.10(18) . . ?
O2 Gd2 O2W 75.19(17) . . ?
O3 Gd2 O6 142.34(18) . 2_656 ?
O5 Gd2 O6 116.06(13) . 2_656 ?
O2 Gd2 O6 147.62(18) . 2_656 ?
O2W Gd2 O6 78.17(19) . 2_656 ?
O3 Gd2 O5 128.00(16) . 2_656 ?
O5 Gd2 O5 63.29(16) . 2_656 ?
O2 Gd2 O5 130.36(16) . 2_656 ?
O2W Gd2 O5 69.86(18) . 2_656 ?
O6 Gd2 O5 52.79(13) 2_656 2_656 ?
O3 Gd2 O10 72.58(17) . . ?
O5 Gd2 O10 78.80(18) . . ?
O2 Gd2 O10 136.08(17) . . ?
O7 Gd2 O10 136.93(13) . . ?
O6 Gd2 O10 76.30(19) 2_656 . ?
O5 Gd2 O10 67.07(18) 2_656 . ?
O3 Gd2 O3W 72.58(17) . . ?
O5 Gd2 O3W 78.80(18) . . ?
O2 Gd2 O3W 136.08(17) . . ?
O2W Gd2 O3W 136.93(13) . . ?
O6 Gd2 O3W 76.30(19) 2_656 . ?
O5 Gd2 O3W 67.07(18) 2_656 . ?
O3 Gd2 N3 76.48(17) . . ?
O5 Gd2 N3 146.96(18) . . ?
O2 Gd2 N3 109.88(17) . . ?
O7 Gd2 N3 130.80(17) . . ?
O2W Gd2 N3 130.80(17) . . ?
O6 Gd2 N3 74.84(16) 2_656 . ?
O5 Gd2 N3 119.56(17) 2_656 . ?
O10 Gd2 N3 73.71(17) . . ?
O3W Gd2 N3 73.71(17) . . ?
O3 Gd2 N2 104.72(18) . . ?
O5 Gd2 N2 144.42(18) . . ?
O2 Gd2 N2 71.18(17) . . ?
O7 Gd2 N2 73.12(17) . . ?
O2W Gd2 N2 73.12(17) . . ?
O6 Gd2 N2 83.76(17) 2_656 . ?
O5 Gd2 N2 127.06(17) 2_656 . ?
O10 Gd2 N2 136.44(17) . . ?
O3W Gd2 N2 136.44(17) . . ?
N3 Gd2 N2 63.76(16) . . ?
O3 Gd2 C46 139.97(18) . 2_656 ?
O5 Gd2 C46 89.73(15) . 2_656 ?
O2 Gd2 C46 148.19(18) . 2_656 ?
O7 Gd2 C46 74.07(18) . 2_656 ?
O2W Gd2 C46 74.07(18) . 2_656 ?
O6 Gd2 C46 26.36(15) 2_656 2_656 ?
O5 Gd2 C46 26.55(15) 2_656 2_656 ?
O10 Gd2 C46 67.65(18) . 2_656 ?
O3W Gd2 C46 67.65(18) . 2_656 ?
N3 Gd2 C46 96.35(17) . 2_656 ?
N2 Gd2 C46 106.99(18) . 2_656 ?
C2 O1 Gd1 136.9(4) . . ?
C21 O2 Gd1 128.0(4) . . ?
C21 O2 Gd2 122.3(4) . . ?
Gd1 O2 Gd2 108.66(19) . . ?
C36 O3 Gd2 123.5(4) . . ?
C36 O3 Gd1 127.5(4) . . ?
Gd2 O3 Gd1 108.94(18) . . ?
C14 N1 C15 115.4(6) . . ?
C14 N1 Gd1 114.8(4) . . ?
C15 N1 Gd1 113.4(4) . . ?
C14 N1 H1N 103.7 . . ?
C15 N1 H1N 103.7 . . ?
Gd1 N1 H1N 103.7 . . ?
C23 N2 C24 108.8(5) . . ?
C23 N2 Gd2 117.2(4) . . ?
C24 N2 Gd2 116.3(4) . . ?
C23 N2 H2N 104.3 . . ?
C24 N2 H2N 104.3 . . ?
Gd2 N2 H2N 104.3 . . ?
C29 N3 C30 114.7(5) . . ?
C29 N3 Gd2 110.3(4) . . ?
C30 N3 Gd2 110.4(4) . . ?
C29 N3 H3N 107.0 . . ?
C30 N3 H3N 107.0 . . ?
Gd2 N3 H3N 107.0 . . ?
C38 N4 C39 111.9(6) . . ?
C38 N4 Gd1 108.3(4) . . ?
C39 N4 Gd1 132.3(4) . . ?
C38 N4 H4N 99.0 . . ?
C39 N4 H4N 99.0 . . ?
Gd1 N4 H4N 99.0 . . ?
C44 N5 C45 118.0(6) . . ?
C44 N5 H5A 107.8 . . ?
C45 N5 H5A 107.8 . . ?
C44 N5 H5B 107.8 . . ?
C45 N5 H5B 107.8 . . ?
H5A N5 H5B 107.1 . . ?
C9 N9 C1 113.5(6) . . ?
C9 N9 Gd1 117.8(4) . . ?
C1 N9 Gd1 109.3(4) . . ?
C9 N9 H9N 105.0 . . ?
C1 N9 H9N 105.0 . . ?
Gd1 N9 H9N 105.0 . . ?
C7 C1 N9 110.2(6) . . ?
C7 C1 H1A 109.6 . . ?
N9 C1 H1A 109.6 . . ?
C7 C1 H1B 109.6 . . ?
N9 C1 H1B 109.6 . . ?
H1A C1 H1B 108.1 . . ?
O1 C2 C7 120.2(6) . . ?
O1 C2 C3 120.9(6) . . ?
C7 C2 C3 118.9(6) . . ?
C4 C3 C2 119.9(7) . . ?
C4 C3 C45 118.8(6) . . ?
C2 C3 C45 121.0(6) . . ?
C3 C4 C5 121.7(6) . . ?
C3 C4 H4 119.1 . . ?
C5 C4 H4 119.1 . . ?
C6 C5 C4 117.8(6) . . ?
C6 C5 C8 120.9(7) . . ?
C4 C5 C8 121.3(7) . . ?
C5 C6 C7 122.0(7) . . ?
C5 C6 H6 119.0 . . ?
C7 C6 H6 119.0 . . ?
C6 C7 C2 119.6(6) . . ?
C6 C7 C1 120.9(6) . . ?
C2 C7 C1 119.4(6) . . ?
C5 C8 H8A 109.5 . . ?
C5 C8 H8B 109.5 . . ?
H8A C8 H8B 109.5 . . ?
C5 C8 H8C 109.5 . . ?
H8A C8 H8C 109.5 . . ?
H8B C8 H8C 109.5 . . ?
N9 C9 C10 112.0(6) . . ?
N9 C9 C14 108.6(6) . . ?
C10 C9 C14 109.8(6) . . ?
N9 C9 H9 108.8 . . ?
C10 C9 H9 108.8 . . ?
C14 C9 H9 108.8 . . ?
C11 C10 C9 113.3(6) . . ?
C11 C10 H10A 108.9 . . ?
C9 C10 H10A 108.9 . . ?
C11 C10 H10B 108.9 . . ?
C9 C10 H10B 108.9 . . ?
H10A C10 H10B 107.7 . . ?
C10 C11 C12 110.6(7) . . ?
C10 C11 H11A 109.5 . . ?
C12 C11 H11A 109.5 . . ?
C10 C11 H11B 109.5 . . ?
C12 C11 H11B 109.5 . . ?
H11A C11 H11B 108.1 . . ?
C13 C12 C11 109.4(7) . . ?
C13 C12 H12A 109.8 . . ?
C11 C12 H12A 109.8 . . ?
C13 C12 H12B 109.8 . . ?
C11 C12 H12B 109.8 . . ?
H12A C12 H12B 108.2 . . ?
C12 C13 C14 111.5(6) . . ?
C12 C13 H13A 109.3 . . ?
C14 C13 H13A 109.3 . . ?
C12 C13 H13B 109.3 . . ?
C14 C13 H13B 109.3 . . ?
H13A C13 H13B 108.0 . . ?
N1 C14 C13 116.2(6) . . ?
N1 C14 C9 110.7(6) . . ?
C13 C14 C9 110.3(6) . . ?
N1 C14 H14 106.3 . . ?
C13 C14 H14 106.3 . . ?
C9 C14 H14 106.3 . . ?
N1 C15 C16 112.1(5) . . ?
N1 C15 H15A 109.2 . . ?
C16 C15 H15A 109.2 . . ?
N1 C15 H15B 109.2 . . ?
C16 C15 H15B 109.2 . . ?
H15A C15 H15B 107.9 . . ?
C17 C16 C21 119.1(7) . . ?
C17 C16 C15 121.7(6) . . ?
C21 C16 C15 119.2(6) . . ?
C16 C17 C18 122.6(7) . . ?
C16 C17 H17 118.7 . . ?
C18 C17 H17 118.7 . . ?
C19 C18 C17 118.2(7) . . ?
C19 C18 C22 121.5(8) . . ?
C17 C18 C22 120.2(8) . . ?
C18 C19 C20 121.4(7) . . ?
C18 C19 H19 119.3 . . ?
C20 C19 H19 119.3 . . ?
C21 C20 C19 119.3(7) . . ?
C21 C20 C23 119.0(6) . . ?
C19 C20 C23 121.7(7) . . ?
O2 C21 C20 119.1(6) . . ?
O2 C21 C16 121.5(6) . . ?
C20 C21 C16 119.3(6) . . ?
C18 C22 H22A 109.5 . . ?
C18 C22 H22B 109.5 . . ?
H22A C22 H22B 109.5 . . ?
C18 C22 H22C 109.5 . . ?
H22A C22 H22C 109.5 . . ?
H22B C22 H22C 109.5 . . ?
N2 C23 C20 112.8(6) . . ?
N2 C23 H23A 109.0 . . ?
C20 C23 H23A 109.0 . . ?
N2 C23 H23B 109.0 . . ?
C20 C23 H23B 109.0 . . ?
H23A C23 H23B 107.8 . . ?
N2 C24 C29 110.8(5) . . ?
N2 C24 C25 112.5(6) . . ?
C29 C24 C25 109.6(6) . . ?
N2 C24 H24 107.9 . . ?
C29 C24 H24 107.9 . . ?
C25 C24 H24 107.9 . . ?
C26 C25 C24 111.6(7) . . ?
C26 C25 H25A 109.3 . . ?
C24 C25 H25A 109.3 . . ?
C26 C25 H25B 109.3 . . ?
C24 C25 H25B 109.3 . . ?
H25A C25 H25B 108.0 . . ?
C25 C26 C27 111.3(7) . . ?
C25 C26 H26A 109.4 . . ?
C27 C26 H26A 109.4 . . ?
C25 C26 H26B 109.4 . . ?
C27 C26 H26B 109.4 . . ?
H26A C26 H26B 108.0 . . ?
C28 C27 C26 110.6(7) . . ?
C28 C27 H27A 109.5 . . ?
C26 C27 H27A 109.5 . . ?
C28 C27 H27B 109.5 . . ?
C26 C27 H27B 109.5 . . ?
H27A C27 H27B 108.1 . . ?
C27 C28 C29 110.2(6) . . ?
C27 C28 H28A 109.6 . . ?
C29 C28 H28A 109.6 . . ?
C27 C28 H28B 109.6 . . ?
C29 C28 H28B 109.6 . . ?
H28A C28 H28B 108.1 . . ?
N3 C29 C24 109.8(5) . . ?
N3 C29 C28 115.7(6) . . ?
C24 C29 C28 109.9(6) . . ?
N3 C29 H29 107.0 . . ?
C24 C29 H29 107.0 . . ?
C28 C29 H29 107.0 . . ?
N3 C30 C31 109.0(5) . . ?
N3 C30 H30A 109.9 . . ?
C31 C30 H30A 109.9 . . ?
N3 C30 H30B 109.9 . . ?
C31 C30 H30B 109.9 . . ?
H30A C30 H30B 108.3 . . ?
C32 C31 C36 119.9(6) . . ?
C32 C31 C30 121.3(6) . . ?
C36 C31 C30 118.7(6) . . ?
C31 C32 C33 121.8(7) . . ?
C31 C32 H32 119.1 . . ?
C33 C32 H32 119.1 . . ?
C34 C33 C32 117.8(7) . . ?
C34 C33 C37 121.2(8) . . ?
C32 C33 C37 121.0(8) . . ?
C33 C34 C35 122.2(7) . . ?
C33 C34 H34 118.9 . . ?
C35 C34 H34 118.9 . . ?
C34 C35 C36 118.8(6) . . ?
C34 C35 C38 122.2(6) . . ?
C36 C35 C38 119.0(6) . . ?
O3 C36 C31 120.6(6) . . ?
O3 C36 C35 119.9(6) . . ?
C31 C36 C35 119.5(6) . . ?
C33 C37 H37A 109.5 . . ?
C33 C37 H37B 109.5 . . ?
H37A C37 H37B 109.5 . . ?
C33 C37 H37C 109.5 . . ?
H37A C37 H37C 109.5 . . ?
H37B C37 H37C 109.5 . . ?
C35 C38 N4 109.9(5) . . ?
C35 C38 H38A 109.7 . . ?
N4 C38 H38A 109.7 . . ?
C35 C38 H38B 109.7 . . ?
N4 C38 H38B 109.7 . . ?
H38A C38 H38B 108.2 . . ?
N4 C39 C40 110.7(6) . . ?
N4 C39 C44 113.6(6) . . ?
C40 C39 C44 110.7(6) . . ?
N4 C39 H39 107.2 . . ?
C40 C39 H39 107.2 . . ?
C44 C39 H39 107.2 . . ?
C41 C40 C39 112.3(7) . . ?
C41 C40 H40A 109.1 . . ?
C39 C40 H40A 109.1 . . ?
C41 C40 H40B 109.1 . . ?
C39 C40 H40B 109.1 . . ?
H40A C40 H40B 107.9 . . ?
C42 C41 C40 110.4(7) . . ?
C42 C41 H41A 109.6 . . ?
C40 C41 H41A 109.6 . . ?
C42 C41 H41B 109.6 . . ?
C40 C41 H41B 109.6 . . ?
H41A C41 H41B 108.1 . . ?
C43 C42 C41 110.2(8) . . ?
C43 C42 H42A 109.6 . . ?
C41 C42 H42A 109.6 . . ?
C43 C42 H42B 109.6 . . ?
C41 C42 H42B 109.6 . . ?
H42A C42 H42B 108.1 . . ?
C42 C43 C44 113.3(8) . . ?
C42 C43 H43A 108.9 . . ?
C44 C43 H43A 108.9 . . ?
C42 C43 H43B 108.9 . . ?
C44 C43 H43B 108.9 . . ?
H43A C43 H43B 107.7 . . ?
N5 C44 C43 110.5(7) . . ?
N5 C44 C39 108.3(6) . . ?
C43 C44 C39 111.9(6) . . ?
N5 C44 H44 108.7 . . ?
C43 C44 H44 108.7 . . ?
C39 C44 H44 108.7 . . ?
C3 C45 N5 114.5(6) . . ?
C3 C45 H45A 108.6 . . ?
N5 C45 H45A 108.6 . . ?
C3 C45 H45B 108.6 . . ?
N5 C45 H45B 108.6 . . ?
H45A C45 H45B 107.6 . . ?
C46 O4 Gd1 128.2(4) . . ?
C46 O5 Gd2 148.0(4) . . ?
C46 O5 Gd2 95.3(3) . 2_656 ?
Gd2 O5 Gd2 116.61(16) . 2_656 ?
C46 O6 Gd2 95.7(3) . 2_656 ?
O4 C46 O6 122.3(5) . . ?
O4 C46 O5 122.1(5) . . ?
O6 C46 O5 115.7(5) . . ?
O4 C46 Gd2 174.5(5) . 2_656 ?
O6 C46 Gd2 57.9(3) . 2_656 ?
O5 C46 Gd2 58.2(3) . 2_656 ?
Gd1 O1W H1WA 110.8 . . ?
Gd1 O1W H1WB 108.2 . . ?
H1WA O1W H1WB 109.3 . . ?
C1M O1M H1MA 110.0 . . ?
O1M C1M H1M1 109.5 . . ?
O1M C1M H1M2 109.5 . . ?
H1M1 C1M H1M2 109.5 . . ?
O1M C1M H1M3 109.5 . . ?
H1M1 C1M H1M3 109.5 . . ?
H1M2 C1M H1M3 109.5 . . ?
Gd2 O2W H2W1 109.4 . . ?
Gd2 O2W H2W2 109.4 . . ?
H2W1 O2W H2W2 109.5 . . ?
C3M O3M H3M 109.5 . . ?
O3M C3M H3M1 109.5 . . ?
O3M C3M H3M2 109.5 . . ?
H3M1 C3M H3M2 109.5 . . ?
O3M C3M H3M3 109.5 . . ?
H3M1 C3M H3M3 109.5 . . ?
H3M2 C3M H3M3 109.5 . . ?
N6 O7 Gd2 145.6(6) . . ?
O9 N6 O8 120.7(12) . . ?
O9 N6 O7 120.9(11) . . ?
O8 N6 O7 118.4(10) . . ?
Gd2 O3W H3W1 109.4 . . ?
Gd2 O3W H3W2 109.4 . . ?
H3W1 O3W H3W2 109.5 . . ?
N7 O10 Gd2 144.5(6) . . ?
O11 N7 O12 121.3(13) . . ?
O11 N7 O10 118.6(11) . . ?
O12 N7 O10 119.6(11) . . ?
H3X1 O3X H3X2 109.5 . . ?
O14 N8 O13 116.5(16) . . ?
O14 N8 O15 123.8(18) . . ?
O13 N8 O15 118.9(17) . . ?
H4W1 O4W H4W2 104.7 . . ?
C2M O2M H2M 109.5 . . ?
O2M C2M H2M1 109.5 . . ?
O2M C2M H2M2 109.5 . . ?
H2M1 C2M H2M2 109.5 . . ?
O2M C2M H2M3 109.5 . . ?
H2M1 C2M H2M3 109.5 . . ?
H2M2 C2M H2M3 109.5 . . ?
C2X O2X H2X 109.5 . . ?
O2X C2X H2X1 109.5 . . ?
O2X C2X H2X2 109.5 . . ?
H2X1 C2X H2X2 109.5 . . ?
O2X C2X H2X3 109.5 . . ?
H2X1 C2X H2X3 109.5 . . ?
H2X2 C2X H2X3 109.5 . . ?
C6M O6M H6M 109.5 . . ?
O6M C6M H6M1 109.5 . . ?
O6M C6M H6M2 109.5 . . ?
H6M1 C6M H6M2 109.5 . . ?
O6M C6M H6M3 109.5 . . ?
H6M1 C6M H6M3 109.5 . . ?
H6M2 C6M H6M3 109.5 . . ?
C6X O6X H6X 109.5 . . ?
O6X C6X H6X1 109.5 . . ?
O6X C6X H6X2 109.5 . . ?
H6X1 C6X H6X2 109.5 . . ?
O6X C6X H6X3 109.5 . . ?
H6X1 C6X H6X3 109.5 . . ?
H6X2 C6X H6X3 109.5 . . ?
H6W1 O6W H6W2 109.5 . . ?
C4M O4M H4M 109.5 . . ?
O4M C4M H4M1 109.5 . . ?
O4M C4M H4M2 109.5 . . ?
H4M1 C4M H4M2 109.5 . . ?
O4M C4M H4M3 109.5 . . ?
H4M1 C4M H4M3 109.5 . . ?
H4M2 C4M H4M3 109.5 . . ?
H7W1 O7W H7W2 109.5 . . ?
H7X1 O7X H7X2 104.7 . . ?
H8W1 O8W H8W2 104.7 . . ?
H9W1 O9W H9W2 104.7 . . ?
C5M O5M H5M 109.5 . . ?
O5M C5M H5M1 109.5 . . ?
O5M C5M H5M2 109.5 . . ?
H5M1 C5M H5M2 109.5 . . ?
O5M C5M H5M3 109.5 . . ?
H5M1 C5M H5M3 109.5 . . ?
H5M2 C5M H5M3 109.5 . . ?

loop_
_geom_bond_atom_site_label_1
_geom_bond_atom_site_label_2
_geom_bond_distance
_geom_bond_site_symmetry_2
_geom_bond_publ_flag
Gd1 O1 2.268(4) . ?
Gd1 O2 2.309(5) . ?
Gd1 O4 2.347(4) . ?
Gd1 O3 2.363(5) . ?
Gd1 O1W 2.415(5) . ?
Gd1 N1 2.619(6) . ?
Gd1 N9 2.622(6) . ?
Gd1 N4 2.814(6) . ?
Gd1 Gd2 3.8465(15) . ?
Gd2 O3 2.363(5) . ?
Gd2 O5 2.377(4) . ?
Gd2 O2 2.425(5) . ?
Gd2 O7 2.435(5) . ?
Gd2 O2W 2.435(5) . ?
Gd2 O6 2.466(4) 2_656 ?
Gd2 O5 2.470(4) 2_656 ?
Gd2 O10 2.540(5) . ?
Gd2 O3W 2.540(5) . ?
Gd2 N3 2.585(6) . ?
Gd2 N2 2.697(6) . ?
Gd2 C46 2.896(6) 2_656 ?
O1 C2 1.344(8) . ?
O2 C21 1.336(9) . ?
O3 C36 1.352(8) . ?
N1 C14 1.470(9) . ?
N1 C15 1.491(9) . ?
N1 H1N 1.0000 . ?
N2 C23 1.478(9) . ?
N2 C24 1.492(8) . ?
N2 H2N 1.0000 . ?
N3 C29 1.482(8) . ?
N3 C30 1.485(8) . ?
N3 H3N 1.0000 . ?
N4 C38 1.492(9) . ?
N4 C39 1.497(9) . ?
N4 H4N 1.0000 . ?
N5 C44 1.491(10) . ?
N5 C45 1.513(9) . ?
N5 H5A 0.9100 . ?
N5 H5B 0.9100 . ?
N9 C9 1.477(9) . ?
N9 C1 1.491(9) . ?
N9 H9N 1.0000 . ?
C1 C7 1.489(10) . ?
C1 H1A 0.9900 . ?
C1 H1B 0.9900 . ?
C2 C7 1.403(10) . ?
C2 C3 1.411(9) . ?
C3 C4 1.389(10) . ?
C3 C45 1.489(10) . ?
C4 C5 1.395(11) . ?
C4 H4 0.9500 . ?
C5 C6 1.393(10) . ?
C5 C8 1.523(9) . ?
C6 C7 1.395(9) . ?
C6 H6 0.9500 . ?
C8 H8A 0.9800 . ?
C8 H8B 0.9800 . ?
C8 H8C 0.9800 . ?
C9 C10 1.531(10) . ?
C9 C14 1.552(10) . ?
C9 H9 1.0000 . ?
C10 C11 1.520(11) . ?
C10 H10A 0.9900 . ?
C10 H10B 0.9900 . ?
C11 C12 1.537(13) . ?
C11 H11A 0.9900 . ?
C11 H11B 0.9900 . ?
C12 C13 1.522(10) . ?
C12 H12A 0.9900 . ?
C12 H12B 0.9900 . ?
C13 C14 1.541(10) . ?
C13 H13A 0.9900 . ?
C13 H13B 0.9900 . ?
C14 H14 1.0000 . ?
C15 C16 1.498(10) . ?
C15 H15A 0.9900 . ?
C15 H15B 0.9900 . ?
C16 C17 1.389(10) . ?
C16 C21 1.411(9) . ?
C17 C18 1.391(11) . ?
C17 H17 0.9500 . ?
C18 C19 1.374(12) . ?
C18 C22 1.491(11) . ?
C19 C20 1.421(11) . ?
C19 H19 0.9500 . ?
C20 C21 1.404(10) . ?
C20 C23 1.490(10) . ?
C22 H22A 0.9800 . ?
C22 H22B 0.9800 . ?
C22 H22C 0.9800 . ?
C23 H23A 0.9900 . ?
C23 H23B 0.9900 . ?
C24 C29 1.523(9) . ?
C24 C25 1.525(10) . ?
C24 H24 1.0000 . ?
C25 C26 1.518(11) . ?
C25 H25A 0.9900 . ?
C25 H25B 0.9900 . ?
C26 C27 1.537(12) . ?
C26 H26A 0.9900 . ?
C26 H26B 0.9900 . ?
C27 C28 1.520(11) . ?
C27 H27A 0.9900 . ?
C27 H27B 0.9900 . ?
C28 C29 1.539(9) . ?
C28 H28A 0.9900 . ?
C28 H28B 0.9900 . ?
C29 H29 1.0000 . ?
C30 C31 1.503(9) . ?
C30 H30A 0.9900 . ?
C30 H30B 0.9900 . ?
C31 C32 1.390(10) . ?
C31 C36 1.399(10) . ?
C32 C33 1.395(11) . ?
C32 H32 0.9500 . ?
C33 C34 1.393(12) . ?
C33 C37 1.501(11) . ?
C34 C35 1.397(10) . ?
C34 H34 0.9500 . ?
C35 C36 1.416(9) . ?
C35 C38 1.483(10) . ?
C37 H37A 0.9800 . ?
C37 H37B 0.9800 . ?
C37 H37C 0.9800 . ?
C38 H38A 0.9900 . ?
C38 H38B 0.9900 . ?
C39 C40 1.533(10) . ?
C39 C44 1.537(9) . ?
C39 H39 1.0000 . ?
C40 C41 1.531(11) . ?
C40 H40A 0.9900 . ?
C40 H40B 0.9900 . ?
C41 C42 1.528(12) . ?
C41 H41A 0.9900 . ?
C41 H41B 0.9900 . ?
C42 C43 1.518(14) . ?
C42 H42A 0.9900 . ?
C42 H42B 0.9900 . ?
C43 C44 1.522(10) . ?
C43 H43A 0.9900 . ?
C43 H43B 0.9900 . ?
C44 H44 1.0000 . ?
C45 H45A 0.9900 . ?
C45 H45B 0.9900 . ?
O4 C46 1.264(7) . ?
O5 C46 1.300(7) . ?
O6 C46 1.292(7) . ?
O1W H1WA 0.8425 . ?
O1W H1WB 0.8369 . ?
O1M C1M 1.416(12) . ?
O1M H1MA 0.8470 . ?
C1M H1M1 0.9800 . ?
C1M H1M2 0.9800 . ?
C1M H1M3 0.9800 . ?
O2W H2W1 0.8400 . ?
O2W H2W2 0.8403 . ?
O3M C3M 1.426(13) . ?
O3M H3M 0.8400 . ?
C3M H3M1 0.9800 . ?
C3M H3M2 0.9800 . ?
C3M H3M3 0.9800 . ?
O7 N6 1.279(10) . ?
O8 N6 1.274(11) . ?
O9 N6 1.272(11) . ?
O3W H3W1 0.8400 . ?
O3W H3W2 0.8399 . ?
O10 N7 1.295(9) . ?
O11 N7 1.256(11) . ?
O12 N7 1.270(11) . ?
O3X H3X1 0.8196 . ?
O3X H3X2 0.8196 . ?
O13 N8 1.277(13) . ?
O14 N8 1.267(14) . ?
O15 N8 1.276(15) . ?
O4W H4W1 0.8400 . ?
O4W H4W2 0.8400 . ?
O2M C2M 1.402(10) . ?
O2M H2M 0.8400 . ?
C2M H2M1 0.9800 . ?
C2M H2M2 0.9800 . ?
C2M H2M3 0.9800 . ?
O2X C2X 1.425(11) . ?
O2X H2X 0.8400 . ?
C2X H2X1 0.9800 . ?
C2X H2X2 0.9800 . ?
C2X H2X3 0.9800 . ?
O6M C6M 1.426(13) . ?
O6M H6M 0.8400 . ?
C6M H6M1 0.9800 . ?
C6M H6M2 0.9800 . ?
C6M H6M3 0.9800 . ?
O6X C6X 1.416(14) . ?
O6X H6X 0.8400 . ?
C6X H6X1 0.9800 . ?
C6X H6X2 0.9800 . ?
C6X H6X3 0.9800 . ?
O6W H6W1 0.8196 . ?
O6W H6W2 0.8196 . ?
O4M C4M 1.421(15) . ?
O4M H4M 0.8400 . ?
C4M H4M1 0.9800 . ?
C4M H4M2 0.9800 . ?
C4M H4M3 0.9800 . ?
O7W H7W1 0.8196 . ?
O7W H7W2 0.8196 . ?
O7X H7X1 0.8400 . ?
O7X H7X2 0.8400 . ?
O8W H8W1 0.8401 . ?
O8W H8W2 0.8401 . ?
O9W H9W1 0.8401 . ?
O9W H9W2 0.8401 . ?
O5M C5M 1.419(14) . ?
O5M H5M 0.8400 . ?
C5M H5M1 0.9800 . ?
C5M H5M2 0.9800 . ?
C5M H5M3 0.9800 . ?

loop_
_geom_hbond_atom_site_label_D
_geom_hbond_atom_site_label_H
_geom_hbond_atom_site_label_A
_geom_hbond_distance_DH
_geom_hbond_distance_HA
_geom_hbond_distance_DA
_geom_hbond_angle_DHA
_geom_hbond_site_symmetry_A
_geom_hbond_publ_flag
N1 H1N O6X^b 1.00 2.22 3.17(4) 159.0 . yes
N2 H2N O9^b 1.00 1.98 2.910(15) 154.0 . yes
N2 H2N O3M^a 1.00 2.59 3.537(17) 158.0 . yes
N3 H3N O12^b 1.00 2.03 2.984(16) 158.1 . yes
N5 H5A O1 0.91 2.05 2.680(8) 124.9 . yes
N5 H5B O15^a 0.91 2.19 2.98(3) 144.6 . yes
N5 H5B O4W^b 0.91 2.07 2.79(3) 135.2 . yes
N9 H9N O1M 1.00 2.18 3.158(9) 164.4 . yes
C26 H26A O13^a 0.99 2.52 3.36(2) 143.0 3_445 yes
C27 H27A O3X^b 0.99 2.53 3.37(3) 141.9 4_546 yes
C29 H29 O6 1.00 2.34 3.089(8) 131.0 2_656 yes
C38 H38B O4 0.99 2.61 3.227(9) 120.6 . yes
C43 H43A O13^a 0.99 2.55 3.43(2) 148.9 . yes
C43 H43A O4W^b 0.99 2.56 3.29(3) 130.2 . yes
O1M H1MA O2M^a 0.85 1.88 2.686(13) 159.4 . yes
O1M H1MA O2X^b 0.85 2.19 3.02(4) 167.6 . yes
O2M^a H2M^a O15^a 0.84 2.32 3.07(3) 148.9 4_647 yes
O2X^b H2X^b O4W^b 0.84 2.24 3.04(6) 158.7 4_647 yes
C2X^b H2X1^b O4W^b 0.98 2.34 3.26(5) 155.2 3_545 yes
O3M^a H3M^a O7W^a 0.84 2.08 2.91(3) 167.8 3_445 yes
O5M^a H5M^a O14^a 0.84 2.56 3.07(8) 121.1 3_545 yes
O6M^a H6M^a O8W^a 0.84 2.13 2.794(17) 136.1 . yes
O6X^b H6X^b O4 0.84 2.23 2.99(5) 150.5 . yes
C6X^b H6X1^b O7X^b 0.98 2.52 3.23(6) 128.9 . yes
C6X^b H6X2^b O6 0.98 2.07 2.81(4) 130.1 . yes
C6X^b H6X3^b O3X^b 0.98 1.84 2.75(5) 154.2 3_545 yes
O1W H1WA O8W^a 0.84 2.22 2.717(10) 117.8 . yes
O1W H1WB O1M 0.84 1.85 2.662(8) 164.1 . yes
O2W^a H2W1^a O7^b 0.84 1.95 2.750(10) 158.6 2_656 yes
O2W^a H2W2^a O3M^a 0.84 2.29 2.735(18) 113.2 . yes
O3W^a H3W2^a O10^b 0.84 1.89 2.692(11) 160.7 2_656 yes
O3X^b H3X2^b O11^b 0.82 2.22 2.78(3) 126.4 . yes
O4W^b H4W2^b O5W^b 0.84 2.38 3.19(8) 163.0 . yes
O6W^b H6W1^b O9^b 0.82 2.03 2.78(2) 152.7 2_656 yes
O6W^b H6W2^b O12^b 0.82 2.02 2.724(18) 143.3 3_545 yes
O7W^a H7W2^a O8W^a 0.82 2.10 2.88(3) 159.4 . yes
O7X^b H7X2^b O9^b 0.84 2.10 2.89(3) 156.2 3 yes
O8W^a H8W1^a O9W^a 0.84 2.24 2.76(3) 119.8 . yes
